data_1565421
loop_
_publ_author_name
'Cheng, Wenqian'
'Shi, Xiaoling'
'Zhang, Yu'
'Jian, Yajun'
'Zhang, Guofang'

_publ_section_title
;
 Novel ferrocene-based 1,2,3-triazolyl compounds: Synthesis,
 anti-migration properties and catalytic effects on oxidizers during
 combustion
;
_journal_name_full 'Inorganica Chimica Acta'
_journal_page_first 119374
_journal_paper_doi 10.1016/j.ica.2019.119374
_journal_volume 502
_journal_year 2020
_chemical_formula_sum 'C37 H34 Cl2 Fe2 N6 O4'
_chemical_formula_weight 809.30
_space_group_crystal_system triclinic
_space_group_IT_number 2
_space_group_name_Hall '-P 1'
_space_group_name_H-M_alt 'P -1'
_atom_sites_solution_hydrogens mixed
_audit_creation_method SHELXL-2014/7
_cell_angle_alpha 98.257(7)
_cell_angle_beta 114.876(7)
_cell_angle_gamma 104.537(7)
_cell_formula_units_Z 2
_cell_length_a 12.137(3)
_cell_length_b 12.766(2)
_cell_length_c 13.384(3)
_cell_measurement_reflns_used 13596
_cell_measurement_temperature 153(2)
_cell_measurement_theta_max 26.38
_cell_measurement_theta_min 2.72
_cell_volume 1746.2(7)
_computing_structure_refinement 'SHELXL-2014/7 (Sheldrick, 2014)'
_diffrn_ambient_temperature 153(2)
_diffrn_measured_fraction_theta_full 0.991
_diffrn_measured_fraction_theta_max 0.991
_diffrn_measurement_device_type 'Bruker SMART CCD area-detector'
_diffrn_radiation_type MoK\a
_diffrn_radiation_wavelength 0.71073
_diffrn_reflns_av_R_equivalents 0.0282
_diffrn_reflns_av_unetI/netI 0.0312
_diffrn_reflns_Laue_measured_fraction_full 0.991
_diffrn_reflns_Laue_measured_fraction_max 0.991
_diffrn_reflns_limit_h_max 14
_diffrn_reflns_limit_h_min -14
_diffrn_reflns_limit_k_max 15
_diffrn_reflns_limit_k_min -15
_diffrn_reflns_limit_l_max 16
_diffrn_reflns_limit_l_min -16
_diffrn_reflns_number 20255
_diffrn_reflns_point_group_measured_fraction_full 0.991
_diffrn_reflns_point_group_measured_fraction_max 0.991
_diffrn_reflns_theta_full 25.242
_diffrn_reflns_theta_max 25.998
_diffrn_reflns_theta_min 2.119
_exptl_absorpt_coefficient_mu 1.034
_exptl_absorpt_correction_type multi-scan
_exptl_absorpt_process_details sadabs
_exptl_crystal_colour yellow
_exptl_crystal_density_diffrn 1.539
_exptl_crystal_description prism
_exptl_crystal_F_000 832
_exptl_crystal_size_max 0.140
_exptl_crystal_size_mid 0.120
_exptl_crystal_size_min 0.100
_exptl_transmission_factor_max 0.7454
_exptl_transmission_factor_min 0.7038
_refine_diff_density_max 1.958
_refine_diff_density_min -0.738
_refine_diff_density_rms 0.092
_refine_ls_extinction_coef .
_refine_ls_extinction_method none
_refine_ls_goodness_of_fit_ref 1.028
_refine_ls_hydrogen_treatment constr
_refine_ls_matrix_type full
_refine_ls_number_parameters 479
_refine_ls_number_reflns 6796
_refine_ls_number_restraints 0
_refine_ls_restrained_S_all 1.028
_refine_ls_R_factor_all 0.0606
_refine_ls_R_factor_gt 0.0560
_refine_ls_shift/su_max 0.001
_refine_ls_shift/su_mean 0.000
_refine_ls_structure_factor_coef Fsqd
_refine_ls_weighting_details 'w=1/[\s^2^(Fo^2^)+(0.0804P)^2^+4.4272P] where P=(Fo^2^+2Fc^2^)/3'
_refine_ls_weighting_scheme calc
_refine_ls_wR_factor_gt 0.1512
_refine_ls_wR_factor_ref 0.1560
_reflns_Friedel_coverage 0.000
_reflns_Friedel_fraction_full .
_reflns_Friedel_fraction_max .
_reflns_number_gt 6172
_reflns_number_total 6796
_reflns_threshold_expression 'I > 2\s(I)'
_cod_data_source_file 16.cif
_cod_data_source_block 1
_cod_original_cell_volume 1746.2(6)
_cod_database_code 1565421
_shelx_shelxl_version_number 2014/7
_shelx_space_group_comment
;
The symmetry employed for this shelxl refinement is uniquely defined
by the following loop, which should always be used as a source of
symmetry information in preference to the above space-group names.
They are only intended as comments.
;
_shelx_estimated_absorpt_t_min 0.869
_shelx_estimated_absorpt_t_max 0.904

loop_
_space_group_symop_operation_xyz
'x, y, z'
'-x, -y, -z'

loop_
_atom_site_label
_atom_site_type_symbol
_atom_site_fract_x
_atom_site_fract_y
_atom_site_fract_z
_atom_site_U_iso_or_equiv
_atom_site_adp_type
_atom_site_occupancy
_atom_site_site_symmetry_order
_atom_site_calc_flag
_atom_site_refinement_flags_posn
_atom_site_refinement_flags_adp
_atom_site_refinement_flags_occupancy
_atom_site_disorder_assembly
_atom_site_disorder_group
Fe1 Fe -0.67927(4) 0.77016(4) 0.41918(4) 0.02590(15) Uani 1 1 d . . . . .
Fe2 Fe 1.24357(4) 1.35950(4) 1.07926(4) 0.02346(15) Uani 1 1 d . . . . .
O1 O 0.0683(2) 0.8424(2) 0.6317(2) 0.0318(5) Uani 1 1 d . . . . .
O2 O 0.0631(3) 0.9152(3) 0.7911(3) 0.0500(7) Uani 1 1 d . . . . .
O3 O 0.4992(3) 1.0353(3) 0.8313(3) 0.0480(7) Uani 1 1 d . . . . .
O4 O 0.3315(3) 0.9187(3) 0.8334(3) 0.0544(8) Uani 1 1 d . . . . .
N1 N -0.3300(3) 0.6758(2) 0.5497(2) 0.0225(5) Uani 1 1 d . . . . .
N2 N -0.3324(3) 0.5778(2) 0.4950(3) 0.0333(6) Uani 1 1 d . . . . .
N3 N -0.2122(3) 0.5902(2) 0.5176(3) 0.0330(6) Uani 1 1 d . . . . .
N4 N 0.6920(3) 0.9391(2) 0.7768(3) 0.0324(6) Uani 1 1 d . . . . .
N5 N 0.8054(3) 0.9833(2) 0.7823(2) 0.0308(6) Uani 1 1 d . . . . .
N6 N 0.8776(3) 1.0695(2) 0.8789(2) 0.0277(6) Uani 1 1 d . . . . .
C1 C -0.5164(3) 0.7344(3) 0.4485(3) 0.0237(6) Uani 1 1 d . . . . .
C2 C -0.6186(3) 0.6703(3) 0.3356(3) 0.0290(7) Uani 1 1 d . . . . .
H2 H -0.6560 0.5861 0.3055 0.035 Uiso 1 1 calc R U . . .
C3 C -0.6588(4) 0.7479(3) 0.2745(3) 0.0351(8) Uani 1 1 d . . . . .
H3 H -0.7298 0.7277 0.1938 0.042 Uiso 1 1 calc R U . . .
C4 C -0.5816(4) 0.8585(3) 0.3480(3) 0.0364(8) Uani 1 1 d . . . . .
H4 H -0.5888 0.9300 0.3282 0.044 Uiso 1 1 calc R U . . .
C5 C -0.4927(3) 0.8508(3) 0.4547(3) 0.0281(7) Uani 1 1 d . . . . .
H5 H -0.4265 0.9158 0.5231 0.034 Uiso 1 1 calc R U . . .
C6 C -0.7174(6) 0.7491(9) 0.5499(5) 0.088(3) Uani 1 1 d . . . . .
H6 H -0.6638 0.7258 0.6169 0.106 Uiso 1 1 calc R U . . .
C7 C -0.8219(6) 0.6733(4) 0.4435(7) 0.082(2) Uani 1 1 d . . . . .
H7 H -0.8583 0.5891 0.4224 0.098 Uiso 1 1 calc R U . . .
C8 C -0.8679(4) 0.7464(5) 0.3764(4) 0.0572(12) Uani 1 1 d . . . . .
H8 H -0.9430 0.7237 0.2975 0.069 Uiso 1 1 calc R U . . .
C9 C -0.7884(5) 0.8559(4) 0.4466(6) 0.0615(14) Uani 1 1 d . . . . .
H9 H -0.7957 0.9258 0.4231 0.074 Uiso 1 1 calc R U . . .
C10 C -0.7000(6) 0.8553(7) 0.5456(5) 0.0788(19) Uani 1 1 d . . . . .
H10 H -0.6322 0.9238 0.6090 0.095 Uiso 1 1 calc R U . . .
C11 C -0.4495(3) 0.6888(3) 0.5439(3) 0.0259(6) Uani 1 1 d . . . . .
H11A H -0.4280 0.7401 0.6175 0.031 Uiso 1 1 calc R U . . .
H11B H -0.5091 0.6144 0.5340 0.031 Uiso 1 1 calc R U . . .
C12 C -0.2083(3) 0.7515(3) 0.6080(3) 0.0239(6) Uani 1 1 d . . . . .
H12 H -0.1806 0.8268 0.6532 0.029 Uiso 1 1 calc R U . . .
C13 C -0.1334(3) 0.6958(3) 0.5876(3) 0.0259(6) Uani 1 1 d . . . . .
C14 C 0.0099(3) 0.7291(3) 0.6345(3) 0.0348(8) Uani 1 1 d . . . . .
H14A H 0.0494 0.7253 0.7148 0.042 Uiso 1 1 calc R U . . .
H14B H 0.0288 0.6746 0.5892 0.042 Uiso 1 1 calc R U . . .
C15 C 0.0978(4) 0.9244(4) 0.7191(3) 0.0413(9) Uani 1 1 d . . . . .
C16 C 0.1765(4) 1.0359(3) 0.7142(3) 0.0348(8) Uani 1 1 d . . . . .
C17 C 0.1037(4) 1.0996(4) 0.6597(4) 0.0488(10) Uani 1 1 d . . . . .
H17 H 0.0121 1.0705 0.6269 0.059 Uiso 1 1 calc R U . . .
C18 C 0.1624(5) 1.2036(4) 0.6527(4) 0.0495(10) Uani 1 1 d . . . . .
H18 H 0.1120 1.2464 0.6165 0.059 Uiso 1 1 calc R U . . .
C19 C 0.2967(5) 1.2452(4) 0.6996(4) 0.0510(11) Uani 1 1 d . . . . .
H19 H 0.3385 1.3173 0.6964 0.061 Uiso 1 1 calc R U . . .
C20 C 0.3683(4) 1.1824(4) 0.7500(4) 0.0469(10) Uani 1 1 d . . . . .
H20 H 0.4595 1.2103 0.7794 0.056 Uiso 1 1 calc R U . . .
C21 C 0.3100(4) 1.0790(4) 0.7590(3) 0.0412(9) Uani 1 1 d . . . . .
C22 C 0.3797(4) 1.0022(3) 0.8108(3) 0.0399(9) Uani 1 1 d . . . . .
C23 C 0.5759(4) 0.9696(3) 0.8873(3) 0.0344(8) Uani 1 1 d . . . . .
H23A H 0.5248 0.8880 0.8533 0.041 Uiso 1 1 calc R U . . .
H23B H 0.6025 0.9895 0.9704 0.041 Uiso 1 1 calc R U . . .
C24 C 0.6920(3) 0.9970(3) 0.8696(3) 0.0283(7) Uani 1 1 d . . . . .
C25 C 0.8110(3) 1.0806(3) 0.9357(3) 0.0306(7) Uani 1 1 d . . . . .
H25 H 0.8397 1.1345 1.0063 0.037 Uiso 1 1 calc R U . . .
C26 C 1.0141(3) 1.1335(3) 0.9114(3) 0.0342(8) Uani 1 1 d . . . . .
H26 H 1.0199 1.1454 0.8420 0.041 Uiso 1 1 calc R U . . .
H26B H 1.0695 1.0894 0.9448 0.041 Uiso 1 1 calc R U . . .
C27 C 1.0614(3) 1.2454(3) 0.9969(3) 0.0270(7) Uani 1 1 d . . . . .
C28 C 1.0597(3) 1.3508(3) 0.9740(3) 0.0316(7) Uani 1 1 d . . . . .
H28 H 1.0280 1.3646 0.8967 0.038 Uiso 1 1 calc R U . . .
C29 C 1.1129(3) 1.4335(3) 1.0813(3) 0.0326(7) Uani 1 1 d . . . . .
H29 H 1.1257 1.5157 1.0926 0.039 Uiso 1 1 calc R U . . .
C30 C 1.1447(3) 1.3788(3) 1.1691(3) 0.0301(7) Uani 1 1 d . . . . .
H30 H 1.1847 1.4159 1.2532 0.036 Uiso 1 1 calc R U . . .
C31 C 1.1131(3) 1.2633(3) 1.1176(3) 0.0285(7) Uani 1 1 d . . . . .
H31 H 1.1260 1.2045 1.1590 0.034 Uiso 1 1 calc R U . . .
C32 C 1.3505(4) 1.2915(4) 1.0243(4) 0.0467(10) Uani 1 1 d . . . . .
H32 H 1.3186 1.2155 0.9694 0.056 Uiso 1 1 calc R U . . .
C33 C 1.3495(4) 1.3934(4) 0.9949(4) 0.0495(11) Uani 1 1 d . . . . .
H33 H 1.3161 1.4019 0.9154 0.059 Uiso 1 1 calc R U . . .
C34 C 1.4034(4) 1.4815(4) 1.0977(4) 0.0445(9) Uani 1 1 d . . . . .
H34 H 1.4145 1.5629 1.1035 0.053 Uiso 1 1 calc R U . . .
C35 C 1.4390(3) 1.4337(3) 1.1911(3) 0.0345(8) Uani 1 1 d . . . . .
H35 H 1.4790 1.4756 1.2740 0.041 Uiso 1 1 calc R U . . .
C36 C 1.4056(4) 1.3166(3) 1.1464(3) 0.0368(8) Uani 1 1 d . . . . .
H36 H 1.4191 1.2611 1.1921 0.044 Uiso 1 1 calc R U . . .
C37 C 0.7074(4) 1.3553(4) 1.1473(4) 0.0490(10) Uani 1 1 d . . . . .
H37A H 0.6262 1.3638 1.0936 0.059 Uiso 1 1 d R U . A .
H37B H 0.6846 1.2802 1.1602 0.059 Uiso 1 1 d R U . . .
Cl1 Cl 0.7726(3) 1.4541(3) 1.2757(2) 0.0534(8) Uani 0.693(13) 1 d . . P A 1
Cl2 Cl 0.8164(3) 1.3673(4) 1.0884(4) 0.0620(11) Uani 0.693(13) 1 d . . P A 1
Cl1' Cl 0.8300(19) 1.4795(6) 1.2598(10) 0.121(7) Uani 0.307(13) 1 d . . P A 2
Cl2' Cl 0.745(3) 1.3165(14) 1.0459(10) 0.122(6) Uani 0.307(13) 1 d . . P A 2

loop_
_atom_site_aniso_label
_atom_site_aniso_U_11
_atom_site_aniso_U_22
_atom_site_aniso_U_33
_atom_site_aniso_U_23
_atom_site_aniso_U_13
_atom_site_aniso_U_12
Fe1 0.0267(3) 0.0240(3) 0.0280(3) 0.00638(19) 0.0131(2) 0.01065(19)
Fe2 0.0240(2) 0.0229(2) 0.0227(2) 0.00573(18) 0.01183(19) 0.00607(18)
O1 0.0252(11) 0.0336(13) 0.0361(13) 0.0076(10) 0.0172(10) 0.0063(10)
O2 0.0470(17) 0.0564(18) 0.0493(17) 0.0126(14) 0.0302(14) 0.0104(14)
O3 0.0500(17) 0.0615(19) 0.0547(17) 0.0291(15) 0.0318(15) 0.0351(15)
O4 0.0468(17) 0.0445(17) 0.068(2) 0.0210(15) 0.0239(16) 0.0126(14)
N1 0.0257(13) 0.0176(12) 0.0238(12) 0.0063(10) 0.0117(11) 0.0068(10)
N2 0.0347(16) 0.0209(13) 0.0400(16) 0.0015(12) 0.0183(13) 0.0060(12)
N3 0.0383(16) 0.0222(13) 0.0406(16) 0.0042(12) 0.0226(14) 0.0097(12)
N4 0.0336(15) 0.0244(14) 0.0299(15) 0.0007(11) 0.0092(12) 0.0098(12)
N5 0.0324(15) 0.0217(13) 0.0270(14) -0.0028(11) 0.0084(12) 0.0074(11)
N6 0.0307(14) 0.0202(13) 0.0234(13) 0.0003(10) 0.0082(11) 0.0065(11)
C1 0.0241(15) 0.0188(14) 0.0277(15) 0.0044(12) 0.0135(13) 0.0060(12)
C2 0.0286(16) 0.0225(15) 0.0286(16) -0.0009(12) 0.0107(14) 0.0074(13)
C3 0.0394(19) 0.042(2) 0.0258(16) 0.0096(14) 0.0143(15) 0.0188(16)
C4 0.047(2) 0.0333(18) 0.042(2) 0.0199(16) 0.0273(18) 0.0200(16)
C5 0.0324(17) 0.0169(14) 0.0339(17) 0.0051(12) 0.0172(14) 0.0054(12)
C6 0.049(3) 0.198(9) 0.066(3) 0.079(5) 0.046(3) 0.063(4)
C7 0.088(4) 0.037(2) 0.183(7) 0.040(3) 0.115(5) 0.027(3)
C8 0.028(2) 0.090(4) 0.049(2) 0.008(2) 0.0155(18) 0.024(2)
C9 0.063(3) 0.044(2) 0.105(4) 0.019(3) 0.059(3) 0.029(2)
C10 0.063(4) 0.103(5) 0.062(3) -0.010(3) 0.044(3) 0.010(3)
C11 0.0241(15) 0.0250(15) 0.0299(16) 0.0095(13) 0.0144(13) 0.0067(12)
C12 0.0246(15) 0.0214(14) 0.0222(14) 0.0043(11) 0.0095(12) 0.0068(12)
C13 0.0302(16) 0.0239(15) 0.0270(15) 0.0089(12) 0.0156(13) 0.0102(13)
C14 0.0305(18) 0.0320(18) 0.046(2) 0.0120(15) 0.0187(16) 0.0162(15)
C15 0.041(2) 0.046(2) 0.039(2) 0.0120(17) 0.0221(17) 0.0140(17)
C16 0.0400(19) 0.0334(18) 0.0252(16) 0.0031(14) 0.0133(15) 0.0108(15)
C17 0.032(2) 0.057(3) 0.049(2) 0.025(2) 0.0124(18) 0.0092(18)
C18 0.062(3) 0.059(3) 0.058(3) 0.035(2) 0.040(2) 0.039(2)
C19 0.070(3) 0.036(2) 0.056(3) 0.0079(19) 0.048(2) 0.004(2)
C20 0.0320(19) 0.064(3) 0.037(2) 0.0048(19) 0.0181(17) 0.0065(19)
C21 0.046(2) 0.058(2) 0.0350(19) 0.0164(18) 0.0253(17) 0.0297(19)
C22 0.044(2) 0.0324(19) 0.0355(19) 0.0060(15) 0.0186(17) 0.0036(16)
C23 0.0341(18) 0.0309(17) 0.0371(19) 0.0138(15) 0.0136(15) 0.0132(15)
C24 0.0319(17) 0.0229(15) 0.0255(16) 0.0081(12) 0.0076(13) 0.0121(13)
C25 0.0346(18) 0.0260(16) 0.0235(15) 0.0013(13) 0.0106(14) 0.0073(14)
C26 0.0308(17) 0.0296(17) 0.0345(18) -0.0008(14) 0.0147(15) 0.0052(14)
C27 0.0238(15) 0.0234(15) 0.0274(16) 0.0027(12) 0.0092(13) 0.0060(12)
C28 0.0274(16) 0.0307(17) 0.0292(17) 0.0081(14) 0.0073(14) 0.0096(13)
C29 0.0290(17) 0.0237(16) 0.0397(19) 0.0029(14) 0.0133(15) 0.0095(13)
C30 0.0268(16) 0.0295(17) 0.0293(17) 0.0011(13) 0.0151(14) 0.0035(13)
C31 0.0275(16) 0.0275(16) 0.0278(16) 0.0065(13) 0.0140(13) 0.0045(13)
C32 0.039(2) 0.058(3) 0.043(2) -0.0010(19) 0.0255(18) 0.0143(19)
C33 0.041(2) 0.072(3) 0.039(2) 0.018(2) 0.0270(18) 0.010(2)
C34 0.0336(19) 0.044(2) 0.053(2) 0.0179(19) 0.0236(18) 0.0015(16)
C35 0.0241(16) 0.0381(19) 0.0367(19) 0.0057(15) 0.0141(15) 0.0073(14)
C36 0.0309(18) 0.042(2) 0.041(2) 0.0083(16) 0.0177(16) 0.0179(16)
C37 0.047(2) 0.049(2) 0.062(3) 0.018(2) 0.033(2) 0.0201(19)
Cl1 0.0541(14) 0.0516(14) 0.0548(11) 0.0120(9) 0.0235(9) 0.0250(10)
Cl2 0.0819(18) 0.078(2) 0.080(2) 0.0482(16) 0.0651(16) 0.0498(15)
Cl1' 0.141(11) 0.046(3) 0.082(5) -0.001(3) -0.015(6) 0.017(5)
Cl2' 0.243(17) 0.103(8) 0.078(5) 0.042(5) 0.089(8) 0.118(10)

loop_
_atom_type_symbol
_atom_type_description
_atom_type_scat_dispersion_real
_atom_type_scat_dispersion_imag
_atom_type_scat_source
C C 0.0033 0.0016 'International Tables Vol C Tables 4.2.6.8 and 6.1.1.4'
H H 0.0000 0.0000 'International Tables Vol C Tables 4.2.6.8 and 6.1.1.4'
N N 0.0061 0.0033 'International Tables Vol C Tables 4.2.6.8 and 6.1.1.4'
O O 0.0106 0.0060 'International Tables Vol C Tables 4.2.6.8 and 6.1.1.4'
Fe Fe 0.3463 0.8444 'International Tables Vol C Tables 4.2.6.8 and 6.1.1.4'
Cl Cl 0.1484 0.1585 'International Tables Vol C Tables 4.2.6.8 and 6.1.1.4'

loop_
_geom_angle_atom_site_label_1
_geom_angle_atom_site_label_2
_geom_angle_atom_site_label_3
_geom_angle
_geom_angle_site_symmetry_1
_geom_angle_site_symmetry_3
C10 Fe1 C6 38.5(3) . .
C10 Fe1 C9 37.8(3) . .
C6 Fe1 C9 64.3(3) . .
C10 Fe1 C1 122.7(2) . .
C6 Fe1 C1 108.04(18) . .
C9 Fe1 C1 157.2(2) . .
C10 Fe1 C7 67.8(3) . .
C6 Fe1 C7 41.2(3) . .
C9 Fe1 C7 67.41(19) . .
C1 Fe1 C7 122.28(19) . .
C10 Fe1 C8 66.9(2) . .
C6 Fe1 C8 67.5(2) . .
C9 Fe1 C8 40.2(2) . .
C1 Fe1 C8 159.95(19) . .
C7 Fe1 C8 41.3(2) . .
C10 Fe1 C4 119.1(2) . .
C6 Fe1 C4 153.0(3) . .
C9 Fe1 C4 107.69(19) . .
C1 Fe1 C4 68.79(14) . .
C7 Fe1 C4 162.9(3) . .
C8 Fe1 C4 124.38(19) . .
C10 Fe1 C2 161.2(3) . .
C6 Fe1 C2 127.8(3) . .
C9 Fe1 C2 160.4(2) . .
C1 Fe1 C2 41.16(13) . .
C7 Fe1 C2 110.29(17) . .
C8 Fe1 C2 124.98(17) . .
C4 Fe1 C2 68.48(14) . .
C10 Fe1 C3 155.2(3) . .
C6 Fe1 C3 165.5(3) . .
C9 Fe1 C3 123.9(2) . .
C1 Fe1 C3 68.96(14) . .
C7 Fe1 C3 127.5(2) . .
C8 Fe1 C3 110.09(18) . .
C4 Fe1 C3 40.51(15) . .
C2 Fe1 C3 40.79(14) . .
C10 Fe1 C5 105.2(2) . .
C6 Fe1 C5 119.4(2) . .
C9 Fe1 C5 121.86(17) . .
C1 Fe1 C5 40.86(12) . .
C7 Fe1 C5 156.2(3) . .
C8 Fe1 C5 158.83(19) . .
C4 Fe1 C5 40.56(15) . .
C2 Fe1 C5 68.57(13) . .
C3 Fe1 C5 68.29(15) . .
C27 Fe2 C32 106.52(16) . .
C27 Fe2 C28 41.07(14) . .
C32 Fe2 C28 123.91(16) . .
C27 Fe2 C31 40.98(13) . .
C32 Fe2 C31 121.05(17) . .
C28 Fe2 C31 68.61(14) . .
C27 Fe2 C36 123.40(15) . .
C32 Fe2 C36 40.99(17) . .
C28 Fe2 C36 160.74(15) . .
C31 Fe2 C36 107.00(15) . .
C27 Fe2 C29 68.94(14) . .
C32 Fe2 C29 161.20(17) . .
C28 Fe2 C29 40.87(14) . .
C31 Fe2 C29 68.26(14) . .
C36 Fe2 C29 156.70(16) . .
C27 Fe2 C33 121.06(16) . .
C32 Fe2 C33 40.4(2) . .
C28 Fe2 C33 107.78(17) . .
C31 Fe2 C33 156.64(17) . .
C36 Fe2 C33 68.37(18) . .
C29 Fe2 C33 125.06(18) . .
C27 Fe2 C34 157.06(16) . .
C32 Fe2 C34 68.16(19) . .
C28 Fe2 C34 122.03(16) . .
C31 Fe2 C34 161.04(16) . .
C36 Fe2 C34 68.15(18) . .
C29 Fe2 C34 108.50(17) . .
C33 Fe2 C34 40.49(18) . .
C27 Fe2 C30 68.59(13) . .
C32 Fe2 C30 156.63(18) . .
C28 Fe2 C30 68.33(14) . .
C31 Fe2 C30 40.36(13) . .
C36 Fe2 C30 121.28(15) . .
C29 Fe2 C30 40.40(15) . .
C33 Fe2 C30 161.70(18) . .
C34 Fe2 C30 125.16(16) . .
C27 Fe2 C35 160.36(15) . .
C32 Fe2 C35 68.11(16) . .
C28 Fe2 C35 157.55(15) . .
C31 Fe2 C35 124.23(15) . .
C36 Fe2 C35 40.27(15) . .
C29 Fe2 C35 122.19(15) . .
C33 Fe2 C35 67.95(17) . .
C34 Fe2 C35 40.39(16) . .
C30 Fe2 C35 108.39(14) . .
C15 O1 C14 115.9(3) . .
C22 O3 C23 116.2(3) . .
N2 N1 C12 110.9(3) . .
N2 N1 C11 120.7(3) . .
C12 N1 C11 128.4(3) . .
N3 N2 N1 107.2(3) . .
N2 N3 C13 109.0(3) . .
N5 N4 C24 108.9(3) . .
N4 N5 N6 107.3(3) . .
C25 N6 N5 110.7(3) . .
C25 N6 C26 129.4(3) . .
N5 N6 C26 119.8(3) . .
C5 C1 C2 107.6(3) . .
C5 C1 C11 125.7(3) . .
C2 C1 C11 126.6(3) . .
C5 C1 Fe1 70.28(19) . .
C2 C1 Fe1 69.91(19) . .
C11 C1 Fe1 123.7(2) . .
C3 C2 C1 107.7(3) . .
C3 C2 Fe1 69.6(2) . .
C1 C2 Fe1 68.93(18) . .
C3 C2 H2 126.1 . .
C1 C2 H2 126.1 . .
Fe1 C2 H2 126.1 . .
C4 C3 C2 108.2(3) . .
C4 C3 Fe1 69.7(2) . .
C2 C3 Fe1 69.6(2) . .
C4 C3 H3 125.9 . .
C2 C3 H3 125.9 . .
Fe1 C3 H3 125.9 . .
C3 C4 C5 108.4(3) . .
C3 C4 Fe1 69.8(2) . .
C5 C4 Fe1 70.0(2) . .
C3 C4 H4 125.8 . .
C5 C4 H4 125.8 . .
Fe1 C4 H4 125.8 . .
C4 C5 C1 108.1(3) . .
C4 C5 Fe1 69.5(2) . .
C1 C5 Fe1 68.86(18) . .
C4 C5 H5 125.9 . .
C1 C5 H5 125.9 . .
Fe1 C5 H5 125.9 . .
C10 C6 C7 110.0(5) . .
C10 C6 Fe1 70.5(3) . .
C7 C6 Fe1 69.8(3) . .
C10 C6 H6 125.0 . .
C7 C6 H6 125.0 . .
Fe1 C6 H6 125.0 . .
C6 C7 C8 104.0(5) . .
C6 C7 Fe1 69.0(3) . .
C8 C7 Fe1 69.4(3) . .
C6 C7 H7 127.9 . .
C8 C7 H7 127.9 . .
Fe1 C7 H7 127.9 . .
C9 C8 C7 105.3(5) . .
C9 C8 Fe1 69.4(3) . .
C7 C8 Fe1 69.2(2) . .
C9 C8 H8 127.3 . .
C7 C8 H8 127.3 . .
Fe1 C8 H8 127.3 . .
C10 C9 C8 111.4(5) . .
C10 C9 Fe1 70.8(3) . .
C8 C9 Fe1 70.4(3) . .
C10 C9 H9 124.3 . .
C8 C9 H9 124.3 . .
Fe1 C9 H9 124.3 . .
C9 C10 C6 109.2(6) . .
C9 C10 Fe1 71.4(3) . .
C6 C10 Fe1 71.0(4) . .
C9 C10 H10 125.4 . .
C6 C10 H10 125.4 . .
Fe1 C10 H10 125.4 . .
N1 C11 C1 112.9(3) . .
N1 C11 H11A 109.0 . .
C1 C11 H11A 109.0 . .
N1 C11 H11B 109.0 . .
C1 C11 H11B 109.0 . .
H11A C11 H11B 107.8 . .
N1 C12 C13 104.9(3) . .
N1 C12 H12 127.6 . .
C13 C12 H12 127.6 . .
N3 C13 C12 108.2(3) . .
N3 C13 C14 120.1(3) . .
C12 C13 C14 131.6(3) . .
O1 C14 C13 112.4(3) . .
O1 C14 H14A 109.1 . .
C13 C14 H14A 109.1 . .
O1 C14 H14B 109.1 . .
C13 C14 H14B 109.1 . .
H14A C14 H14B 107.9 . .
O2 C15 O1 125.2(4) . .
O2 C15 C16 124.6(4) . .
O1 C15 C16 110.2(3) . .
C21 C16 C17 118.4(4) . .
C21 C16 C15 126.6(4) . .
C17 C16 C15 115.0(3) . .
C18 C17 C16 121.2(4) . .
C18 C17 H17 119.4 . .
C16 C17 H17 119.4 . .
C17 C18 C19 119.1(4) . .
C17 C18 H18 120.4 . .
C19 C18 H18 120.4 . .
C20 C19 C18 120.1(4) . .
C20 C19 H19 119.9 . .
C18 C19 H19 119.9 . .
C19 C20 C21 120.9(4) . .
C19 C20 H20 119.5 . .
C21 C20 H20 119.5 . .
C20 C21 C16 120.2(4) . .
C20 C21 C22 125.1(4) . .
C16 C21 C22 114.6(4) . .
O4 C22 O3 122.7(4) . .
O4 C22 C21 124.9(4) . .
O3 C22 C21 112.5(3) . .
O3 C23 C24 107.1(3) . .
O3 C23 H23A 110.3 . .
C24 C23 H23A 110.3 . .
O3 C23 H23B 110.3 . .
C24 C23 H23B 110.3 . .
H23A C23 H23B 108.5 . .
N4 C24 C25 108.2(3) . .
N4 C24 C23 122.2(3) . .
C25 C24 C23 129.6(3) . .
N6 C25 C24 104.9(3) . .
N6 C25 H25 127.5 . .
C24 C25 H25 127.5 . .
N6 C26 C27 110.5(3) . .
N6 C26 H26 109.6 . .
C27 C26 H26 109.6 . .
N6 C26 H26B 109.6 . .
C27 C26 H26B 109.6 . .
H26 C26 H26B 108.1 . .
C31 C27 C28 107.7(3) . .
C31 C27 C26 124.8(3) . .
C28 C27 C26 127.4(3) . .
C31 C27 Fe2 70.15(19) . .
C28 C27 Fe2 70.09(19) . .
C26 C27 Fe2 126.7(2) . .
C27 C28 C29 107.7(3) . .
C27 C28 Fe2 68.84(19) . .
C29 C28 Fe2 69.8(2) . .
C27 C28 H28 126.1 . .
C29 C28 H28 126.1 . .
Fe2 C28 H28 126.1 . .
C30 C29 C28 107.9(3) . .
C30 C29 Fe2 70.1(2) . .
C28 C29 Fe2 69.3(2) . .
C30 C29 H29 126.0 . .
C28 C29 H29 126.0 . .
Fe2 C29 H29 126.0 . .
C31 C30 C29 108.3(3) . .
C31 C30 Fe2 69.29(19) . .
C29 C30 Fe2 69.5(2) . .
C31 C30 H30 125.8 . .
C29 C30 H30 125.8 . .
Fe2 C30 H30 125.8 . .
C30 C31 C27 108.3(3) . .
C30 C31 Fe2 70.35(19) . .
C27 C31 Fe2 68.87(19) . .
C30 C31 H31 125.9 . .
C27 C31 H31 125.9 . .
Fe2 C31 H31 125.9 . .
C33 C32 C36 107.9(4) . .
C33 C32 Fe2 70.1(2) . .
C36 C32 Fe2 69.6(2) . .
C33 C32 H32 126.0 . .
C36 C32 H32 126.0 . .
Fe2 C32 H32 126.0 . .
C32 C33 C34 108.1(4) . .
C32 C33 Fe2 69.5(2) . .
C34 C33 Fe2 70.0(2) . .
C32 C33 H33 125.9 . .
C34 C33 H33 125.9 . .
Fe2 C33 H33 125.9 . .
C33 C34 C35 107.9(4) . .
C33 C34 Fe2 69.6(2) . .
C35 C34 Fe2 70.0(2) . .
C33 C34 H34 126.1 . .
C35 C34 H34 126.1 . .
Fe2 C34 H34 126.1 . .
C36 C35 C34 108.3(3) . .
C36 C35 Fe2 69.2(2) . .
C34 C35 Fe2 69.6(2) . .
C36 C35 H35 125.9 . .
C34 C35 H35 125.9 . .
Fe2 C35 H35 125.9 . .
C35 C36 C32 107.8(4) . .
C35 C36 Fe2 70.5(2) . .
C32 C36 Fe2 69.4(2) . .
C35 C36 H36 126.1 . .
C32 C36 H36 126.1 . .
Fe2 C36 H36 126.1 . .
Cl1 C37 Cl2 112.2(3) . .
Cl2' C37 Cl1' 113.1(7) . .
Cl2' C37 H37A 94.2 . .
Cl1 C37 H37A 108.4 . .
Cl2 C37 H37A 110.4 . .
Cl1' C37 H37A 117.1 . .
Cl2' C37 H37B 96.2 . .
Cl1 C37 H37B 107.4 . .
Cl2 C37 H37B 110.5 . .
Cl1' C37 H37B 122.9 . .
H37A C37 H37B 107.8 . .

loop_
_geom_bond_atom_site_label_1
_geom_bond_atom_site_label_2
_geom_bond_distance
_geom_bond_site_symmetry_2
Fe1 C10 2.019(5) .
Fe1 C6 2.025(5) .
Fe1 C9 2.027(4) .
Fe1 C1 2.030(3) .
Fe1 C7 2.036(4) .
Fe1 C8 2.039(4) .
Fe1 C4 2.043(4) .
Fe1 C2 2.043(3) .
Fe1 C3 2.043(4) .
Fe1 C5 2.049(3) .
Fe2 C27 2.024(3) .
Fe2 C32 2.041(4) .
Fe2 C28 2.041(3) .
Fe2 C31 2.041(3) .
Fe2 C36 2.043(4) .
Fe2 C29 2.047(3) .
Fe2 C33 2.049(4) .
Fe2 C34 2.054(4) .
Fe2 C30 2.055(3) .
Fe2 C35 2.059(4) .
O1 C15 1.304(5) .
O1 C14 1.456(4) .
O2 C15 1.213(5) .
O3 C22 1.297(5) .
O3 C23 1.455(4) .
O4 C22 1.224(5) .
N1 N2 1.342(4) .
N1 C12 1.350(4) .
N1 C11 1.472(4) .
N2 N3 1.320(4) .
N3 C13 1.359(4) .
N4 N5 1.316(4) .
N4 C24 1.351(5) .
N5 N6 1.343(4) .
N6 C25 1.340(5) .
N6 C26 1.487(4) .
C1 C5 1.424(4) .
C1 C2 1.432(4) .
C1 C11 1.486(4) .
C2 C3 1.424(5) .
C2 H2 1.0000 .
C3 C4 1.415(5) .
C3 H3 1.0000 .
C4 C5 1.418(5) .
C4 H4 1.0000 .
C5 H5 1.0000 .
C6 C10 1.332(10) .
C6 C7 1.428(10) .
C6 H6 1.0000 .
C7 C8 1.438(8) .
C7 H7 1.0000 .
C8 C9 1.397(7) .
C8 H8 1.0000 .
C9 C10 1.311(9) .
C9 H9 1.0000 .
C10 H10 1.0000 .
C11 H11A 0.9900 .
C11 H11B 0.9900 .
C12 C13 1.373(5) .
C12 H12 0.9500 .
C13 C14 1.494(5) .
C14 H14A 0.9900 .
C14 H14B 0.9900 .
C15 C16 1.530(6) .
C16 C21 1.388(6) .
C16 C17 1.401(6) .
C17 C18 1.376(6) .
C17 H17 0.9500 .
C18 C19 1.393(7) .
C18 H18 0.9500 .
C19 C20 1.365(7) .
C19 H19 0.9500 .
C20 C21 1.380(6) .
C20 H20 0.9500 .
C21 C22 1.508(6) .
C23 C24 1.491(5) .
C23 H23A 0.9900 .
C23 H23B 0.9900 .
C24 C25 1.374(5) .
C25 H25 0.9500 .
C26 C27 1.498(4) .
C26 H26 0.9900 .
C26 H26B 0.9900 .
C27 C31 1.423(5) .
C27 C28 1.426(5) .
C28 C29 1.427(5) .
C28 H28 1.0000 .
C29 C30 1.417(5) .
C29 H29 1.0000 .
C30 C31 1.413(5) .
C30 H30 1.0000 .
C31 H31 1.0000 .
C32 C33 1.414(7) .
C32 C36 1.430(6) .
C32 H32 1.0000 .
C33 C34 1.420(6) .
C33 H33 1.0000 .
C34 C35 1.420(6) .
C34 H34 1.0000 .
C35 C36 1.412(5) .
C35 H35 1.0000 .
C36 H36 1.0000 .
C37 Cl2' 1.657(11) .
C37 Cl1 1.704(6) .
C37 Cl2 1.790(5) .
C37 Cl1' 1.800(9) .
C37 H37A 0.9900 .
C37 H37B 0.9900 .
